data_7713186
loop_
_publ_author_name
'Xia, Cheng-Cai'
'Zhang, Xinyu'
'Zhang, Chengcheng'
'Li, Gang'
'Wei, Haiyan'
'Wang, Xin-Yi'

_publ_section_title
;
 Syntheses and magnetic properties of a bis-bidentate nitronyl nitroxide
 radical based on triazolopyrimidine and its metal complexes
;
_journal_name_full 'Dalton Transactions'
_journal_paper_doi 10.1039/D3DT01277H
_journal_year 2023
_chemical_formula_moiety 'C22 H17 Co F12 N6 O6, C H2 Cl2'
_chemical_formula_sum 'C23 H19 Cl2 Co F12 N6 O6'
_chemical_formula_weight 833.27
_space_group_crystal_system triclinic
_space_group_IT_number 2
_space_group_name_Hall '-P 1'
_space_group_name_H-M_alt 'P -1'
_atom_sites_solution_hydrogens geom
_atom_sites_solution_primary heavy
_audit_creation_date 2023-02-07
_audit_creation_method
;
Olex2 1.5-alpha
(compiled 2023.01.27 svn.rdd5efbe3 for OlexSys, GUI svn.r6708)
;
_audit_update_record
;
2023-04-26 deposited with the CCDC.	2023-05-29 downloaded from the CCDC.
;
_cell_angle_alpha 68.656(6)
_cell_angle_beta 72.820(5)
_cell_angle_gamma 69.263(4)
_cell_formula_units_Z 2
_cell_length_a 9.5397(14)
_cell_length_b 12.2112(18)
_cell_length_c 15.954(3)
_cell_measurement_reflns_used 9930
_cell_measurement_temperature 193
_cell_measurement_theta_max 54.20
_cell_measurement_theta_min 4.39
_cell_volume 1589.0(5)
_computing_molecular_graphics 'Olex2 1.5-alpha (Dolomanov et al., 2009)'
_computing_publication_material 'Olex2 1.5-alpha (Dolomanov et al., 2009)'
_computing_structure_refinement 'SHELXL 2018/3 (Sheldrick, 2015)'
_computing_structure_solution 'XS  (Sheldrick, 2008)'
_diffrn_ambient_temperature 193
_diffrn_measured_fraction_theta_full 0.965
_diffrn_measured_fraction_theta_max 0.959
_diffrn_measurement_device_type 'Bruker APEX-II CCD'
_diffrn_measurement_method '\f and \w scans'
_diffrn_radiation_type GaK\a
_diffrn_radiation_wavelength 1.34139
_diffrn_reflns_av_R_equivalents 0.0491
_diffrn_reflns_av_unetI/netI 0.0474
_diffrn_reflns_Laue_measured_fraction_full 0.965
_diffrn_reflns_Laue_measured_fraction_max 0.959
_diffrn_reflns_limit_h_max 11
_diffrn_reflns_limit_h_min -11
_diffrn_reflns_limit_k_max 14
_diffrn_reflns_limit_k_min -14
_diffrn_reflns_limit_l_max 19
_diffrn_reflns_limit_l_min -19
_diffrn_reflns_number 17287
_diffrn_reflns_point_group_measured_fraction_full 0.965
_diffrn_reflns_point_group_measured_fraction_max 0.959
_diffrn_reflns_theta_full 53.594
_diffrn_reflns_theta_max 54.197
_diffrn_reflns_theta_min 4.392
_diffrn_standards_number 0
_exptl_absorpt_coefficient_mu 4.643
_exptl_absorpt_correction_type none
_exptl_crystal_colour 'metallic dark red'
_exptl_crystal_colour_lustre metallic
_exptl_crystal_colour_modifier dark
_exptl_crystal_colour_primary red
_exptl_crystal_density_diffrn 1.742
_exptl_crystal_description block
_exptl_crystal_F_000 832
_exptl_crystal_size_max 0.04
_exptl_crystal_size_mid 0.02
_exptl_crystal_size_min 0.02
_refine_diff_density_max 1.082
_refine_diff_density_min -0.679
_refine_diff_density_rms 0.082
_refine_ls_extinction_method none
_refine_ls_goodness_of_fit_ref 1.051
_refine_ls_hydrogen_treatment constr
_refine_ls_matrix_type full
_refine_ls_number_parameters 502
_refine_ls_number_reflns 5652
_refine_ls_number_restraints 73
_refine_ls_restrained_S_all 1.105
_refine_ls_R_factor_all 0.0587
_refine_ls_R_factor_gt 0.0571
_refine_ls_shift/su_max 0.000
_refine_ls_shift/su_mean 0.000
_refine_ls_structure_factor_coef Fsqd
_refine_ls_weighting_details 'w=1/[\s^2^(Fo^2^)+(0.0915P)^2^+1.9075P] where P=(Fo^2^+2Fc^2^)/3'
_refine_ls_weighting_scheme calc
_refine_ls_wR_factor_gt 0.1569
_refine_ls_wR_factor_ref 0.1586
_reflns_Friedel_coverage 0.000
_reflns_number_gt 5411
_reflns_number_total 5652
_reflns_threshold_expression 'I > 2\s(I)'
_cod_data_source_file d3dt01277h2.cif
_cod_data_source_block 1_CCDC3
_cod_original_cell_volume 1589.0(4)
_cod_database_code 7713186
_shelx_shelxl_version_number 2018/3
_shelx_space_group_comment
;
The symmetry employed for this shelxl refinement is uniquely defined
by the following loop, which should always be used as a source of
symmetry information in preference to the above space-group names.
They are only intended as comments.
;
_shelx_estimated_absorpt_t_max 0.913
_shelx_estimated_absorpt_t_min 0.836
_olex2_refinement_description
;
1. Fixed Uiso
 At 1.2 times of:
  All C(H) groups, All C(H,H,H,H) groups
 At 1.5 times of:
  All C(H,H,H) groups
2. Rigid bond restraints
 F01C, C015
 with sigma for 1-2 distances of 0.001 and sigma for 1-3 distances of 0.001
3. Uiso/Uaniso restraints and constraints
Cl1 \\sim Cl01: within 2A with sigma of 0.001 and sigma for terminal atoms of
0.002 within 2A
Cl00 \\sim Cl0A: within 2A with sigma of 0.001 and sigma for terminal atoms of
0.002 within 2A
Uanis(F01E) \\sim Ueq, Uanis(F01C) \\sim Ueq, Uanis(F012) \\sim Ueq,
Uanis(F013) \\sim Ueq, Uanis(F00X) \\sim Ueq, Uanis(F00S) \\sim Ueq,
Uanis(Cl00) \\sim Ueq: with sigma of 0.01 and sigma for terminal atoms of 0.02
Uanis(Cl1) \\sim Ueq: with sigma of 0.01 and sigma for terminal atoms of 0.02
Uanis(F01E) \\sim Ueq: with sigma of 0.005 and sigma for terminal atoms of 0.01
Uanis(C015) \\sim Ueq: with sigma of 0.005 and sigma for terminal atoms of 0.01
Uanis(F01F) \\sim Ueq: with sigma of 0.005 and sigma for terminal atoms of 0.01
Uanis(F012) \\sim Ueq: with sigma of 0.005 and sigma for terminal atoms of 0.01
4. Others
 Sof(Cl00)=Sof(Cl01)=Sof(H01c)=Sof(H01d)=1-FVAR(1)
 Sof(H01a)=Sof(H01b)=Sof(Cl1)=Sof(Cl0A)=FVAR(1)
 Sof(F01D)=Sof(F0)=Sof(F01F)=1-FVAR(2)
 Sof(F012)=Sof(F01C)=Sof(F01E)=FVAR(2)
5.a Secondary CH2 refined with riding coordinates:
 C01F(H01c,H01d), C01F(H01a,H01b)
5.b Aromatic/amide H refined with riding coordinates:
 C12(H12), C10(H10), C11(H11), C00W(H00W), C00Y(H00Y)
5.c Idealised Me refined as rotating group:
 C4(H4a,H4b,H4c), C2(H2a,H2b,H2c), C5(H5a,H5b,H5c), C1(H1a,H1b,H1c)
;
_olex2_submission_special_instructions 'No special instructions were received'

loop_
_space_group_symop_operation_xyz
'x, y, z'
'-x, -y, -z'

loop_
_atom_site_label
_atom_site_type_symbol
_atom_site_fract_x
_atom_site_fract_y
_atom_site_fract_z
_atom_site_U_iso_or_equiv
_atom_site_adp_type
_atom_site_occupancy
_atom_site_site_symmetry_order
_atom_site_calc_flag
_atom_site_refinement_flags_posn
_atom_site_refinement_flags_adp
_atom_site_refinement_flags_occupancy
_atom_site_disorder_assembly
_atom_site_disorder_group
Co1 Co 0.27863(4) 0.78222(4) 0.28248(3) 0.02521(16) Uani 1 1 d . . . . .
O6 O 0.0829(3) 0.9140(2) 0.31179(15) 0.0336(5) Uani 1 1 d . . . . .
O3 O 0.1949(3) 0.7541(2) 0.18947(16) 0.0365(5) Uani 1 1 d . . . . .
O5 O 0.1918(3) 0.6573(2) 0.39593(15) 0.0320(5) Uani 1 1 d . . . . .
O1 O 0.3537(3) 0.9215(2) 0.17434(14) 0.0329(5) Uani 1 1 d . . . . .
O4 O 0.4740(3) 0.6469(2) 0.25451(15) 0.0343(5) Uani 1 1 d . . . . .
F008 F -0.1618(3) 1.0301(2) 0.48876(19) 0.0651(7) Uani 1 1 d . . . . .
O2 O 0.2898(3) 1.2051(2) 0.32027(15) 0.0397(6) Uani 1 1 d . . . . .
Cl00 Cl 0.2850(3) 0.0460(3) 0.86013(16) 0.1064(9) Uani 0.725(3) 1 d . U P A 2
N5 N 0.3821(3) 0.8272(2) 0.36033(16) 0.0240(5) Uani 1 1 d . . . . .
N4 N 0.4924(3) 0.8407(2) 0.45704(16) 0.0233(5) Uani 1 1 d . . . . .
F00D F -0.0596(3) 0.5879(2) 0.59480(18) 0.0657(7) Uani 1 1 d . . . . .
F00E F 0.1463(3) 0.4745(2) 0.53927(18) 0.0733(8) Uani 1 1 d . . . . .
N3 N 0.4617(3) 0.9555(2) 0.39789(16) 0.0257(5) Uani 1 1 d . . . . .
N6 N 0.4619(3) 0.6451(2) 0.48107(17) 0.0294(5) Uani 1 1 d . . . . .
N2 N 0.2957(3) 1.1602(2) 0.25895(17) 0.0298(5) Uani 1 1 d . . . . .
N1 N 0.3263(3) 1.0251(2) 0.18954(16) 0.0283(5) Uani 1 1 d . . . . .
F00J F -0.0427(3) 1.1174(2) 0.36209(18) 0.0687(8) Uani 1 1 d . . . . .
F00K F 0.0598(4) 0.6573(4) 0.1090(2) 0.0971(12) Uani 1 1 d . . . . .
C9 C 0.4446(3) 0.7638(2) 0.43408(19) 0.0232(6) Uani 1 1 d . . . . .
C7 C 0.3409(3) 1.0405(3) 0.26491(19) 0.0255(6) Uani 1 1 d . . . . .
C8 C 0.3951(3) 0.9408(3) 0.34224(18) 0.0234(6) Uani 1 1 d . . . . .
F00O F 0.1511(5) 0.5926(3) 0.60817(18) 0.0937(12) Uani 1 1 d . . . . .
C00P C 0.0013(4) 0.9054(3) 0.3907(2) 0.0348(7) Uani 1 1 d . . . . .
C12 C 0.5585(3) 0.8022(3) 0.5310(2) 0.0277(6) Uani 1 1 d . . . . .
H12 H 0.589840 0.855849 0.547730 0.033 Uiso 1 1 calc R U . . .
C10 C 0.5275(4) 0.6070(3) 0.5522(2) 0.0320(7) Uani 1 1 d . . . . .
H10 H 0.542472 0.523482 0.587363 0.038 Uiso 1 1 calc R U . . .
F00S F -0.2289(4) 1.0579(4) 0.3641(3) 0.1109(15) Uani 1 1 d . U . . .
C00T C 0.2668(4) 0.6881(3) 0.1381(2) 0.0341(7) Uani 1 1 d . . . . .
C11 C 0.5771(4) 0.6828(3) 0.5796(2) 0.0297(6) Uani 1 1 d . . . . .
H11 H 0.623451 0.650051 0.631976 0.036 Uiso 1 1 calc R U . . .
C00V C 0.0944(4) 0.6871(3) 0.4616(2) 0.0329(7) Uani 1 1 d . . . . .
C00W C -0.0007(4) 0.8033(3) 0.4653(2) 0.0400(8) Uani 1 1 d . . . . .
H00W H -0.068879 0.811988 0.520961 0.048 Uiso 1 1 calc R U . . .
F00X F 0.2560(4) 0.6366(5) 0.0106(3) 0.1252(17) Uani 1 1 d . U . . .
C00Y C 0.4133(4) 0.6094(3) 0.1360(2) 0.0387(8) Uani 1 1 d . . . . .
H00Y H 0.451907 0.562868 0.093463 0.046 Uiso 1 1 calc R U . . .
C00Z C 0.5054(4) 0.5963(3) 0.1941(2) 0.0322(7) Uani 1 1 d . . . . .
C6 C 0.2645(4) 1.2391(3) 0.1658(2) 0.0366(7) Uani 1 1 d . . . . .
C3 C 0.2606(4) 1.1435(3) 0.1230(2) 0.0366(7) Uani 1 1 d . . . . .
F012 F 0.7241(12) 0.4929(10) 0.1051(5) 0.100(4) Uani 0.571(11) 1 d . U P B 1
F013 F 0.1270(7) 0.8101(4) 0.0238(3) 0.143(2) Uani 1 1 d . U . . .
C014 C 0.0823(4) 0.5840(4) 0.5512(2) 0.0426(8) Uani 1 1 d . . . . .
C015 C 0.6666(5) 0.5085(3) 0.1835(2) 0.0462(8) Uani 1 1 d . U . . .
C4 C 0.1169(6) 1.3383(4) 0.1773(3) 0.0577(11) Uani 1 1 d . . . . .
H4A H 0.035202 1.300918 0.216039 0.087 Uiso 1 1 calc R U . . .
H4B H 0.090386 1.386605 0.117082 0.087 Uiso 1 1 calc R U . . .
H4C H 0.129509 1.391747 0.206226 0.087 Uiso 1 1 calc R U . . .
C2 C 0.3609(6) 1.1470(4) 0.0288(2) 0.0588(12) Uani 1 1 d . . . . .
H2A H 0.465753 1.138375 0.031308 0.088 Uiso 1 1 calc R U . . .
H2B H 0.321950 1.225139 -0.015457 0.088 Uiso 1 1 calc R U . . .
H2C H 0.359544 1.079644 0.009685 0.088 Uiso 1 1 calc R U . . .
C018 C 0.1773(5) 0.6989(4) 0.0693(3) 0.0509(10) Uani 1 1 d . . . . .
C019 C -0.1098(4) 1.0282(4) 0.4013(3) 0.0497(9) Uani 1 1 d . . . . .
C5 C 0.3979(6) 1.2942(4) 0.1205(3) 0.0573(11) Uani 1 1 d . . . . .
H5A H 0.396336 1.348439 0.153646 0.086 Uiso 1 1 calc R U . . .
H5B H 0.389704 1.341270 0.056761 0.086 Uiso 1 1 calc R U . . .
H5C H 0.493887 1.228605 0.121878 0.086 Uiso 1 1 calc R U . . .
C1 C 0.1005(5) 1.1438(4) 0.1230(3) 0.0576(11) Uani 1 1 d . . . . .
H1A H 0.107274 1.075043 0.102665 0.086 Uiso 1 1 calc R U . . .
H1B H 0.052226 1.220794 0.081132 0.086 Uiso 1 1 calc R U . . .
H1C H 0.039321 1.135636 0.185069 0.086 Uiso 1 1 calc R U . . .
F01C F 0.7705(6) 0.5578(7) 0.1935(8) 0.089(3) Uani 0.571(11) 1 d . U P B 1
Cl01 Cl 0.1908(2) 0.23431(16) 0.69767(12) 0.0685(5) Uani 0.725(3) 1 d . U P A 2
F01E F 0.6817(7) 0.4096(6) 0.2481(5) 0.087(3) Uani 0.571(11) 1 d . U P B 1
C01F C 0.1766(7) 0.1045(6) 0.7759(5) 0.0832(16) Uani 1 1 d . . . . .
H01C H 0.203087 0.041966 0.743805 0.100 Uiso 0.725(3) 1 calc R U P A 2
H01D H 0.068059 0.115202 0.806589 0.100 Uiso 0.725(3) 1 calc R U P A 2
H01A H 0.067457 0.125129 0.805410 0.100 Uiso 0.275(3) 1 calc R U P A 1
H01B H 0.183497 0.087202 0.718560 0.100 Uiso 0.275(3) 1 calc R U P A 1
Cl1 Cl 0.2518(6) 0.2422(5) 0.7460(4) 0.0734(11) Uani 0.275(3) 1 d . U P A 1
Cl0A Cl 0.2598(8) -0.0056(9) 0.8370(5) 0.1068(14) Uani 0.275(3) 1 d . U P A 1
F01D F 0.7472(12) 0.5424(12) 0.1072(9) 0.112(7) Uani 0.429(11) 1 d . . P B 2
F0 F 0.6544(10) 0.3968(7) 0.1823(10) 0.102(4) Uani 0.429(11) 1 d . . P B 2
F01F F 0.7292(11) 0.4783(12) 0.2474(6) 0.086(4) Uani 0.429(11) 1 d . U P B 2

loop_
_atom_site_aniso_label
_atom_site_aniso_U_11
_atom_site_aniso_U_22
_atom_site_aniso_U_33
_atom_site_aniso_U_23
_atom_site_aniso_U_13
_atom_site_aniso_U_12
Co1 0.0273(3) 0.0270(3) 0.0258(2) -0.01194(17) -0.01063(17) -0.00374(17)
O6 0.0314(11) 0.0361(12) 0.0344(12) -0.0136(9) -0.0113(9) -0.0031(9)
O3 0.0395(12) 0.0438(13) 0.0349(12) -0.0160(10) -0.0143(10) -0.0112(10)
O5 0.0348(11) 0.0341(11) 0.0325(11) -0.0135(9) -0.0071(9) -0.0114(9)
O1 0.0463(13) 0.0315(11) 0.0246(10) -0.0119(9) -0.0095(9) -0.0090(10)
O4 0.0388(12) 0.0353(12) 0.0301(11) -0.0168(9) -0.0109(9) -0.0008(10)
F008 0.0585(15) 0.0618(15) 0.0667(16) -0.0376(13) 0.0143(12) -0.0090(12)
O2 0.0643(16) 0.0282(11) 0.0324(11) -0.0093(9) -0.0222(11) -0.0084(11)
Cl00 0.0819(13) 0.154(2) 0.0642(12) -0.0280(12) -0.0420(9) 0.0093(13)
N5 0.0269(12) 0.0242(12) 0.0231(11) -0.0078(9) -0.0091(9) -0.0051(10)
N4 0.0278(12) 0.0223(11) 0.0217(11) -0.0046(9) -0.0094(9) -0.0072(9)
F00D 0.0534(14) 0.0612(15) 0.0665(16) -0.0078(12) 0.0080(12) -0.0243(12)
F00E 0.0828(19) 0.0433(13) 0.0519(14) -0.0022(11) 0.0087(13) 0.0016(12)
N3 0.0328(13) 0.0228(12) 0.0230(11) -0.0013(9) -0.0133(10) -0.0084(10)
N6 0.0377(14) 0.0210(12) 0.0312(13) -0.0064(10) -0.0138(11) -0.0052(10)
N2 0.0391(14) 0.0254(12) 0.0251(12) -0.0039(10) -0.0134(10) -0.0067(11)
N1 0.0375(14) 0.0286(13) 0.0200(11) -0.0071(10) -0.0105(10) -0.0063(11)
F00J 0.089(2) 0.0383(12) 0.0611(15) -0.0204(11) 0.0049(14) -0.0073(12)
F00K 0.087(2) 0.162(3) 0.084(2) -0.038(2) -0.0266(17) -0.071(2)
C9 0.0250(13) 0.0230(14) 0.0241(13) -0.0096(11) -0.0078(11) -0.0041(11)
C7 0.0311(15) 0.0260(14) 0.0208(13) -0.0062(11) -0.0086(11) -0.0075(12)
C8 0.0255(13) 0.0261(14) 0.0200(12) -0.0059(11) -0.0075(10) -0.0071(11)
F00O 0.135(3) 0.129(3) 0.0416(14) 0.0111(15) -0.0391(16) -0.084(3)
C00P 0.0279(15) 0.0396(18) 0.0422(18) -0.0202(14) -0.0082(13) -0.0054(13)
C12 0.0334(15) 0.0285(15) 0.0257(14) -0.0079(12) -0.0134(12) -0.0076(12)
C10 0.0427(18) 0.0232(14) 0.0300(15) -0.0053(12) -0.0154(13) -0.0048(13)
F00S 0.0665(19) 0.109(3) 0.179(4) -0.097(3) -0.072(2) 0.0464(18)
C00T 0.0492(19) 0.0393(17) 0.0225(14) -0.0079(13) -0.0077(13) -0.0229(15)
C11 0.0362(16) 0.0272(15) 0.0264(14) -0.0050(12) -0.0159(12) -0.0044(12)
C00V 0.0338(16) 0.0427(18) 0.0323(16) -0.0151(14) -0.0102(13) -0.0148(14)
C00W 0.0362(18) 0.0451(19) 0.0403(18) -0.0197(15) 0.0000(14) -0.0117(15)
F00X 0.092(2) 0.239(5) 0.095(2) -0.120(3) -0.0263(19) -0.024(3)
C00Y 0.056(2) 0.0416(18) 0.0248(15) -0.0157(13) -0.0058(14) -0.0154(16)
C00Z 0.0446(18) 0.0272(15) 0.0215(14) -0.0058(11) -0.0039(12) -0.0093(13)
C6 0.053(2) 0.0297(16) 0.0244(15) -0.0020(12) -0.0159(14) -0.0073(14)
C3 0.053(2) 0.0311(16) 0.0238(14) -0.0013(12) -0.0196(14) -0.0065(14)
F012 0.094(6) 0.126(7) 0.047(4) -0.060(5) -0.021(4) 0.047(5)
F013 0.264(6) 0.094(3) 0.123(3) 0.023(2) -0.158(4) -0.066(3)
C014 0.044(2) 0.051(2) 0.0353(18) -0.0122(16) -0.0045(15) -0.0191(17)
C015 0.055(2) 0.0401(18) 0.0303(16) -0.0125(14) -0.0077(15) 0.0042(15)
C4 0.074(3) 0.040(2) 0.052(2) -0.0152(17) -0.037(2) 0.0155(19)
C2 0.104(4) 0.041(2) 0.0211(16) -0.0024(14) -0.0110(19) -0.015(2)
C018 0.068(3) 0.066(3) 0.0353(18) -0.0156(18) -0.0190(18) -0.029(2)
C019 0.040(2) 0.048(2) 0.057(2) -0.0237(19) -0.0074(17) 0.0002(17)
C5 0.085(3) 0.053(2) 0.038(2) 0.0033(17) -0.014(2) -0.038(2)
C1 0.069(3) 0.046(2) 0.065(3) -0.0008(19) -0.050(2) -0.008(2)
F01C 0.040(3) 0.081(4) 0.148(7) -0.063(5) -0.001(3) -0.002(2)
Cl01 0.0588(9) 0.0687(9) 0.0602(9) -0.0108(7) 0.0012(7) -0.0156(7)
F01E 0.067(3) 0.045(3) 0.089(5) 0.015(3) -0.003(3) 0.008(3)
C01F 0.061(3) 0.103(4) 0.102(4) -0.041(4) -0.033(3) -0.016(3)
Cl1 0.0623(17) 0.0737(17) 0.0742(18) -0.0238(15) 0.0064(15) -0.0206(15)
Cl0A 0.085(2) 0.147(3) 0.071(2) -0.018(2) -0.0433(17) -0.003(2)
F01D 0.041(4) 0.091(8) 0.100(10) 0.035(7) 0.020(5) 0.011(5)
F0 0.087(6) 0.045(4) 0.182(12) -0.066(6) -0.043(6) 0.020(4)
F01F 0.073(5) 0.112(7) 0.067(5) -0.059(5) -0.043(4) 0.040(5)

loop_
_atom_type_symbol
_atom_type_description
_atom_type_scat_dispersion_real
_atom_type_scat_dispersion_imag
_atom_type_scat_source
C C 0.0148 0.0070 'International Tables Vol C Tables 4.2.6.8 and 6.1.1.4'
H H 0.0000 0.0000 'International Tables Vol C Tables 4.2.6.8 and 6.1.1.4'
Cl Cl 0.3294 0.5404 'International Tables Vol C Tables 4.2.6.8 and 6.1.1.4'
Co Co -0.6671 2.8827 'International Tables Vol C Tables 4.2.6.8 and 6.1.1.4'
F F 0.0599 0.0411 'International Tables Vol C Tables 4.2.6.8 and 6.1.1.4'
N N 0.0253 0.0136 'International Tables Vol C Tables 4.2.6.8 and 6.1.1.4'
O O 0.0412 0.0250 'International Tables Vol C Tables 4.2.6.8 and 6.1.1.4'

loop_
_geom_angle_atom_site_label_1
_geom_angle_atom_site_label_2
_geom_angle_atom_site_label_3
_geom_angle
_geom_angle_site_symmetry_1
_geom_angle_site_symmetry_3
_geom_angle_publ_flag
O6 Co1 O3 92.76(9) . . ?
O6 Co1 O5 87.79(9) . . ?
O6 Co1 O1 87.26(9) . . ?
O6 Co1 O4 178.92(9) . . ?
O6 Co1 N5 88.78(9) . . ?
O3 Co1 O5 95.84(9) . . ?
O3 Co1 O1 87.01(9) . . ?
O3 Co1 O4 87.03(9) . . ?
O3 Co1 N5 171.36(9) . . ?
O5 Co1 O1 174.39(8) . . ?
O5 Co1 N5 92.71(9) . . ?
O1 Co1 N5 84.57(9) . . ?
O4 Co1 O5 91.18(9) . . ?
O4 Co1 O1 93.79(9) . . ?
O4 Co1 N5 91.58(9) . . ?
C00P O6 Co1 123.3(2) . . ?
C00T O3 Co1 126.5(2) . . ?
C00V O5 Co1 123.1(2) . . ?
N1 O1 Co1 117.44(17) . . ?
C00Z O4 Co1 126.9(2) . . ?
C9 N5 Co1 133.38(19) . . ?
C9 N5 C8 103.2(2) . . ?
C8 N5 Co1 123.36(18) . . ?
N3 N4 C9 111.1(2) . . ?
C12 N4 N3 127.0(2) . . ?
C12 N4 C9 121.9(2) . . ?
C8 N3 N4 100.8(2) . . ?
C10 N6 C9 115.2(3) . . ?
O2 N2 C7 126.0(2) . . ?
O2 N2 C6 121.9(2) . . ?
C7 N2 C6 111.9(2) . . ?
O1 N1 C7 126.3(2) . . ?
O1 N1 C3 120.9(2) . . ?
C7 N1 C3 112.6(2) . . ?
N5 C9 N4 108.3(2) . . ?
N5 C9 N6 128.4(3) . . ?
N6 C9 N4 123.2(3) . . ?
N2 C7 C8 125.7(3) . . ?
N1 C7 N2 110.2(2) . . ?
N1 C7 C8 124.1(3) . . ?
N5 C8 C7 121.5(2) . . ?
N3 C8 N5 116.5(2) . . ?
N3 C8 C7 122.0(2) . . ?
O6 C00P C00W 129.0(3) . . ?
O6 C00P C019 113.0(3) . . ?
C00W C00P C019 118.0(3) . . ?
N4 C12 H12 122.0 . . ?
C11 C12 N4 116.0(3) . . ?
C11 C12 H12 122.0 . . ?
N6 C10 H10 118.0 . . ?
N6 C10 C11 123.9(3) . . ?
C11 C10 H10 118.0 . . ?
O3 C00T C00Y 128.7(3) . . ?
O3 C00T C018 113.3(3) . . ?
C00Y C00T C018 118.0(3) . . ?
C12 C11 C10 119.8(3) . . ?
C12 C11 H11 120.1 . . ?
C10 C11 H11 120.1 . . ?
O5 C00V C00W 128.6(3) . . ?
O5 C00V C014 115.7(3) . . ?
C00W C00V C014 115.7(3) . . ?
C00P C00W C00V 122.1(3) . . ?
C00P C00W H00W 118.9 . . ?
C00V C00W H00W 118.9 . . ?
C00T C00Y H00Y 118.9 . . ?
C00T C00Y C00Z 122.1(3) . . ?
C00Z C00Y H00Y 118.9 . . ?
O4 C00Z C00Y 128.1(3) . . ?
O4 C00Z C015 114.8(3) . . ?
C00Y C00Z C015 117.1(3) . . ?
N2 C6 C3 101.8(2) . . ?
N2 C6 C4 108.5(3) . . ?
N2 C6 C5 105.2(3) . . ?
C4 C6 C3 115.5(3) . . ?
C4 C6 C5 110.5(3) . . ?
C5 C6 C3 114.4(3) . . ?
N1 C3 C6 101.5(2) . . ?
N1 C3 C2 108.2(3) . . ?
N1 C3 C1 106.7(3) . . ?
C2 C3 C6 114.7(3) . . ?
C2 C3 C1 110.3(3) . . ?
C1 C3 C6 114.5(3) . . ?
F00D C014 C00V 113.5(3) . . ?
F00E C014 F00D 107.1(3) . . ?
F00E C014 F00O 107.5(4) . . ?
F00E C014 C00V 112.8(3) . . ?
F00O C014 F00D 105.9(3) . . ?
F00O C014 C00V 109.6(3) . . ?
F012 C015 C00Z 116.0(5) . . ?
F012 C015 F01C 101.3(7) . . ?
F012 C015 F01E 113.3(7) . . ?
F01C C015 C00Z 109.9(4) . . ?
F01E C015 C00Z 113.2(4) . . ?
F01E C015 F01C 101.4(6) . . ?
F01D C015 C00Z 112.6(6) . . ?
F01D C015 F0 102.4(9) . . ?
F0 C015 C00Z 108.1(5) . . ?
F01F C015 C00Z 114.7(4) . . ?
F01F C015 F01D 114.1(10) . . ?
F01F C015 F0 103.5(8) . . ?
C6 C4 H4A 109.5 . . ?
C6 C4 H4B 109.5 . . ?
C6 C4 H4C 109.5 . . ?
H4A C4 H4B 109.5 . . ?
H4A C4 H4C 109.5 . . ?
H4B C4 H4C 109.5 . . ?
C3 C2 H2A 109.5 . . ?
C3 C2 H2B 109.5 . . ?
C3 C2 H2C 109.5 . . ?
H2A C2 H2B 109.5 . . ?
H2A C2 H2C 109.5 . . ?
H2B C2 H2C 109.5 . . ?
F00K C018 C00T 112.0(3) . . ?
F00K C018 F00X 104.8(4) . . ?
F00X C018 C00T 113.7(4) . . ?
F013 C018 F00K 106.5(5) . . ?
F013 C018 C00T 111.5(3) . . ?
F013 C018 F00X 107.8(4) . . ?
F008 C019 C00P 113.7(3) . . ?
F00J C019 F008 104.6(3) . . ?
F00J C019 C00P 111.2(3) . . ?
F00S C019 F008 107.5(4) . . ?
F00S C019 F00J 108.0(4) . . ?
F00S C019 C00P 111.5(3) . . ?
C6 C5 H5A 109.5 . . ?
C6 C5 H5B 109.5 . . ?
C6 C5 H5C 109.5 . . ?
H5A C5 H5B 109.5 . . ?
H5A C5 H5C 109.5 . . ?
H5B C5 H5C 109.5 . . ?
C3 C1 H1A 109.5 . . ?
C3 C1 H1B 109.5 . . ?
C3 C1 H1C 109.5 . . ?
H1A C1 H1B 109.5 . . ?
H1A C1 H1C 109.5 . . ?
H1B C1 H1C 109.5 . . ?
Cl00 C01F H01C 107.7 . . ?
Cl00 C01F H01D 107.7 . . ?
Cl01 C01F Cl00 118.4(4) . . ?
Cl01 C01F H01C 107.7 . . ?
Cl01 C01F H01D 107.7 . . ?
H01C C01F H01D 107.1 . . ?
H01A C01F H01B 107.8 . . ?
Cl1 C01F H01A 108.9 . . ?
Cl1 C01F H01B 108.9 . . ?
Cl0A C01F H01A 108.9 . . ?
Cl0A C01F H01B 108.9 . . ?
Cl0A C01F Cl1 113.2(5) . . ?

loop_
_geom_bond_atom_site_label_1
_geom_bond_atom_site_label_2
_geom_bond_distance
_geom_bond_site_symmetry_2
_geom_bond_publ_flag
Co1 O6 2.049(2) . ?
Co1 O3 2.055(2) . ?
Co1 O5 2.071(2) . ?
Co1 O1 2.093(2) . ?
Co1 O4 2.066(2) . ?
Co1 N5 2.103(2) . ?
O6 C00P 1.259(4) . ?
O3 C00T 1.245(4) . ?
O5 C00V 1.248(4) . ?
O1 N1 1.295(3) . ?
O4 C00Z 1.238(4) . ?
F008 C019 1.342(5) . ?
O2 N2 1.264(3) . ?
Cl00 C01F 1.728(6) . ?
N5 C9 1.328(4) . ?
N5 C8 1.355(4) . ?
N4 N3 1.361(3) . ?
N4 C9 1.370(4) . ?
N4 C12 1.355(4) . ?
F00D C014 1.319(4) . ?
F00E C014 1.317(5) . ?
N3 C8 1.324(4) . ?
N6 C9 1.343(4) . ?
N6 C10 1.313(4) . ?
N2 C7 1.345(4) . ?
N2 C6 1.497(4) . ?
N1 C7 1.336(4) . ?
N1 C3 1.498(4) . ?
F00J C019 1.322(5) . ?
F00K C018 1.290(5) . ?
C7 C8 1.452(4) . ?
F00O C014 1.319(5) . ?
C00P C00W 1.376(5) . ?
C00P C019 1.533(5) . ?
C12 H12 0.9500 . ?
C12 C11 1.355(4) . ?
C10 H10 0.9500 . ?
C10 C11 1.414(4) . ?
F00S C019 1.313(5) . ?
C00T C00Y 1.387(5) . ?
C00T C018 1.522(5) . ?
C11 H11 0.9500 . ?
C00V C00W 1.399(5) . ?
C00V C014 1.529(5) . ?
C00W H00W 0.9500 . ?
F00X C018 1.312(5) . ?
C00Y H00Y 0.9500 . ?
C00Y C00Z 1.389(5) . ?
C00Z C015 1.534(5) . ?
C6 C3 1.568(5) . ?
C6 C4 1.511(5) . ?
C6 C5 1.518(5) . ?
C3 C2 1.519(5) . ?
C3 C1 1.526(6) . ?
F012 C015 1.264(7) . ?
F013 C018 1.277(6) . ?
C015 F01C 1.398(7) . ?
C015 F01E 1.265(6) . ?
C015 F01D 1.245(11) . ?
C015 F0 1.417(8) . ?
C015 F01F 1.208(8) . ?
C4 H4A 0.9800 . ?
C4 H4B 0.9800 . ?
C4 H4C 0.9800 . ?
C2 H2A 0.9800 . ?
C2 H2B 0.9800 . ?
C2 H2C 0.9800 . ?
C5 H5A 0.9800 . ?
C5 H5B 0.9800 . ?
C5 H5C 0.9800 . ?
C1 H1A 0.9800 . ?
C1 H1B 0.9800 . ?
C1 H1C 0.9800 . ?
Cl01 C01F 1.643(7) . ?
C01F H01C 0.9900 . ?
C01F H01D 0.9900 . ?
C01F H01A 0.9900 . ?
C01F H01B 0.9900 . ?
C01F Cl1 1.907(8) . ?
C01F Cl0A 1.461(9) . ?

loop_
_geom_torsion_atom_site_label_1
_geom_torsion_atom_site_label_2
_geom_torsion_atom_site_label_3
_geom_torsion_atom_site_label_4
_geom_torsion
_geom_torsion_site_symmetry_1
_geom_torsion_site_symmetry_2
_geom_torsion_site_symmetry_3
_geom_torsion_site_symmetry_4
_geom_torsion_publ_flag
Co1 O6 C00P C00W -17.2(5) . . . . ?
Co1 O6 C00P C019 163.3(2) . . . . ?
Co1 O3 C00T C00Y 6.7(5) . . . . ?
Co1 O3 C00T C018 -173.1(2) . . . . ?
Co1 O5 C00V C00W 16.7(5) . . . . ?
Co1 O5 C00V C014 -160.4(2) . . . . ?
Co1 O1 N1 C7 42.4(4) . . . . ?
Co1 O1 N1 C3 -132.7(2) . . . . ?
Co1 O4 C00Z C00Y -6.3(5) . . . . ?
Co1 O4 C00Z C015 173.9(2) . . . . ?
Co1 N5 C9 N4 -178.85(19) . . . . ?
Co1 N5 C9 N6 1.3(5) . . . . ?
Co1 N5 C8 N3 179.33(19) . . . . ?
Co1 N5 C8 C7 -1.6(4) . . . . ?
O6 C00P C00W C00V -0.7(6) . . . . ?
O6 C00P C019 F008 -160.2(3) . . . . ?
O6 C00P C019 F00J -42.5(4) . . . . ?
O6 C00P C019 F00S 78.1(5) . . . . ?
O3 C00T C00Y C00Z -1.8(5) . . . . ?
O3 C00T C018 F00K -66.1(5) . . . . ?
O3 C00T C018 F00X 175.3(4) . . . . ?
O3 C00T C018 F013 53.1(5) . . . . ?
O5 C00V C00W C00P 0.8(6) . . . . ?
O5 C00V C014 F00D -139.2(3) . . . . ?
O5 C00V C014 F00E -17.1(4) . . . . ?
O5 C00V C014 F00O 102.7(4) . . . . ?
O1 N1 C7 N2 -177.1(3) . . . . ?
O1 N1 C7 C8 1.7(5) . . . . ?
O1 N1 C3 C6 -174.6(3) . . . . ?
O1 N1 C3 C2 -53.5(4) . . . . ?
O1 N1 C3 C1 65.2(4) . . . . ?
O4 C00Z C015 F012 -153.5(7) . . . . ?
O4 C00Z C015 F01C -39.4(6) . . . . ?
O4 C00Z C015 F01E 73.2(7) . . . . ?
O4 C00Z C015 F01D -116.5(11) . . . . ?
O4 C00Z C015 F0 131.0(7) . . . . ?
O4 C00Z C015 F01F 16.1(10) . . . . ?
O2 N2 C7 N1 177.1(3) . . . . ?
O2 N2 C7 C8 -1.7(5) . . . . ?
O2 N2 C6 C3 -171.5(3) . . . . ?
O2 N2 C6 C4 -49.3(4) . . . . ?
O2 N2 C6 C5 68.9(4) . . . . ?
N4 N3 C8 N5 -0.5(3) . . . . ?
N4 N3 C8 C7 -179.6(3) . . . . ?
N4 C12 C11 C10 -0.5(4) . . . . ?
N3 N4 C9 N5 -0.2(3) . . . . ?
N3 N4 C9 N6 179.6(3) . . . . ?
N3 N4 C12 C11 -180.0(3) . . . . ?
N6 C10 C11 C12 -0.3(5) . . . . ?
N2 C7 C8 N5 153.8(3) . . . . ?
N2 C7 C8 N3 -27.3(5) . . . . ?
N2 C6 C3 N1 -12.9(3) . . . . ?
N2 C6 C3 C2 -129.3(3) . . . . ?
N2 C6 C3 C1 101.7(3) . . . . ?
N1 C7 C8 N5 -24.9(4) . . . . ?
N1 C7 C8 N3 154.1(3) . . . . ?
C9 N5 C8 N3 0.4(3) . . . . ?
C9 N5 C8 C7 179.5(3) . . . . ?
C9 N4 N3 C8 0.4(3) . . . . ?
C9 N4 C12 C11 1.3(4) . . . . ?
C9 N6 C10 C11 0.3(5) . . . . ?
C7 N2 C6 C3 13.5(3) . . . . ?
C7 N2 C6 C4 135.6(3) . . . . ?
C7 N2 C6 C5 -106.1(3) . . . . ?
C7 N1 C3 C6 9.7(4) . . . . ?
C7 N1 C3 C2 130.8(3) . . . . ?
C7 N1 C3 C1 -110.5(3) . . . . ?
C8 N5 C9 N4 -0.1(3) . . . . ?
C8 N5 C9 N6 -179.9(3) . . . . ?
C12 N4 N3 C8 -178.4(3) . . . . ?
C12 N4 C9 N5 178.7(3) . . . . ?
C12 N4 C9 N6 -1.5(4) . . . . ?
C10 N6 C9 N5 -179.6(3) . . . . ?
C10 N6 C9 N4 0.6(4) . . . . ?
C00T C00Y C00Z O4 1.5(5) . . . . ?
C00T C00Y C00Z C015 -178.6(3) . . . . ?
C00W C00P C019 F008 20.2(5) . . . . ?
C00W C00P C019 F00J 137.9(4) . . . . ?
C00W C00P C019 F00S -101.5(5) . . . . ?
C00W C00V C014 F00D 43.3(4) . . . . ?
C00W C00V C014 F00E 165.4(3) . . . . ?
C00W C00V C014 F00O -74.8(4) . . . . ?
C00Y C00T C018 F00K 114.1(4) . . . . ?
C00Y C00T C018 F00X -4.5(5) . . . . ?
C00Y C00T C018 F013 -126.7(5) . . . . ?
C00Y C00Z C015 F012 26.7(8) . . . . ?
C00Y C00Z C015 F01C 140.7(6) . . . . ?
C00Y C00Z C015 F01E -106.7(7) . . . . ?
C00Y C00Z C015 F01D 63.6(11) . . . . ?
C00Y C00Z C015 F0 -48.9(7) . . . . ?
C00Y C00Z C015 F01F -163.8(9) . . . . ?
C6 N2 C7 N1 -8.1(4) . . . . ?
C6 N2 C7 C8 173.2(3) . . . . ?
C3 N1 C7 N2 -1.6(4) . . . . ?
C3 N1 C7 C8 177.2(3) . . . . ?
C014 C00V C00W C00P 177.9(3) . . . . ?
C4 C6 C3 N1 -130.1(3) . . . . ?
C4 C6 C3 C2 113.5(4) . . . . ?
C4 C6 C3 C1 -15.6(4) . . . . ?
C018 C00T C00Y C00Z 178.0(3) . . . . ?
C019 C00P C00W C00V 178.8(3) . . . . ?
C5 C6 C3 N1 100.0(3) . . . . ?
C5 C6 C3 C2 -16.4(4) . . . . ?
C5 C6 C3 C1 -145.5(3) . . . . ?
